data_1560430
loop_
_publ_author_name
'Ma, Ranran'
'Chen, Zhiwei'
'Wang, Suna'
'Yao, Qingxia'
'Li, Yunwu'
'Lu, Jing'
'Li, Dacheng'
'Dou, Jianmin'

_publ_section_title
;
 Solvent-induced assembly of two helical Eu(III) metal-organic frameworks
 and fluorescence sensing activities towards nitrobenzene and Cu 2+ ions
;
_journal_name_full 'Journal of Solid State Chemistry'
_journal_page_first 142
_journal_page_last 151
_journal_paper_doi 10.1016/j.jssc.2017.05.018
_journal_volume 252
_journal_year 2017
_chemical_formula_sum 'C26 H24 Eu N O10'
_chemical_formula_weight 662.42
_space_group_IT_number 88
_space_group_name_Hall '-I 4ad'
_space_group_name_H-M_alt 'I 41/a :2'
_symmetry_cell_setting tetragonal
_symmetry_space_group_name_H-M 'I 41/a :2'
_atom_sites_solution_hydrogens geom
_atom_sites_solution_primary direct
_atom_sites_solution_secondary difmap
_cell_angle_alpha 90.00
_cell_angle_beta 90.00
_cell_angle_gamma 90.00
_cell_formula_units_Z 16
_cell_length_a 35.313(3)
_cell_length_b 35.313(3)
_cell_length_c 8.7513(9)
_cell_measurement_reflns_used 5215
_cell_measurement_temperature 298(2)
_cell_measurement_theta_max 22.4785
_cell_measurement_theta_min 2.307
_cell_volume 10912.9(17)
_computing_structure_refinement 'SHELXL-97 (Sheldrick, 1997)'
_computing_structure_solution 'SHELXS-97 (Sheldrick, 1990)'
_diffrn_ambient_temperature 298(2)
_diffrn_measured_fraction_theta_full 0.999
_diffrn_measured_fraction_theta_max 0.999
_diffrn_measurement_device_type 'CCD area detector'
_diffrn_measurement_method 'phi and omega scans'
_diffrn_radiation_monochromator graphite
_diffrn_radiation_source 'fine-focus sealed tube'
_diffrn_radiation_type MoK\a
_diffrn_radiation_wavelength 0.71073
_diffrn_reflns_av_R_equivalents 0.0708
_diffrn_reflns_av_sigmaI/netI 0.0547
_diffrn_reflns_limit_h_max 41
_diffrn_reflns_limit_h_min -42
_diffrn_reflns_limit_k_max 34
_diffrn_reflns_limit_k_min -42
_diffrn_reflns_limit_l_max 10
_diffrn_reflns_limit_l_min -10
_diffrn_reflns_number 26522
_diffrn_reflns_theta_full 25.02
_diffrn_reflns_theta_max 25.02
_diffrn_reflns_theta_min 2.31
_exptl_absorpt_coefficient_mu 2.354
_exptl_absorpt_correction_T_max 0.7190
_exptl_absorpt_correction_T_min 0.4453
_exptl_absorpt_correction_type multi-scan
_exptl_absorpt_process_details sadabs
_exptl_crystal_colour colourless
_exptl_crystal_density_diffrn 1.613
_exptl_crystal_density_method 'not measured'
_exptl_crystal_description cluster
_exptl_crystal_F_000 5280
_exptl_crystal_size_max 0.41
_exptl_crystal_size_mid 0.16
_exptl_crystal_size_min 0.15
_refine_diff_density_max 1.541
_refine_diff_density_min -0.605
_refine_diff_density_rms 0.129
_refine_ls_extinction_method none
_refine_ls_goodness_of_fit_ref 1.007
_refine_ls_hydrogen_treatment constr
_refine_ls_matrix_type full
_refine_ls_number_parameters 345
_refine_ls_number_reflns 4816
_refine_ls_number_restraints 0
_refine_ls_restrained_S_all 1.007
_refine_ls_R_factor_all 0.0749
_refine_ls_R_factor_gt 0.0436
_refine_ls_shift/su_max 0.002
_refine_ls_shift/su_mean 0.000
_refine_ls_structure_factor_coef Fsqd
_refine_ls_weighting_details 'calc w=1/[\s^2^(Fo^2^)+(0.0460P)^2^+80.4876P] where P=(Fo^2^+2Fc^2^)/3'
_refine_ls_weighting_scheme calc
_refine_ls_wR_factor_gt 0.0956
_refine_ls_wR_factor_ref 0.1094
_reflns_number_gt 3450
_reflns_number_total 4816
_reflns_threshold_expression >2sigma(I)
_cod_data_source_file JSSC-2017-252-142.cif
_cod_data_source_block 160509d
_cod_depositor_comments
;
The following automatic conversions were performed:

data item '_symmetry_cell_setting' value 'Tetragonal' was changed to
'tetragonal' in accordance with the built-in table derived from the
CIF Core dictionary named 'cif_core.dic' version 2.4.5 last updated
on 2014-11-21.

Automatic conversion script
Id: cif_fix_values 8369 2020-08-20 11:38:08Z andrius 
;
_cod_original_sg_symbol_H-M 'I4(1)/a  '
_cod_database_code 1560430

loop_
_symmetry_equiv_pos_as_xyz
'x, y, z'
'-y+3/4, x+1/4, z+1/4'
'-x+1/2, -y, z+1/2'
'y+3/4, -x+3/4, z+3/4'
'x+1/2, y+1/2, z+1/2'
'-y+5/4, x+3/4, z+3/4'
'-x+1, -y+1/2, z+1'
'y+5/4, -x+5/4, z+5/4'
'-x, -y, -z'
'y-3/4, -x-1/4, -z-1/4'
'x-1/2, y, -z-1/2'
'-y-3/4, x-3/4, -z-3/4'
'-x+1/2, -y+1/2, -z+1/2'
'y-1/4, -x+1/4, -z+1/4'
'x, y+1/2, -z'
'-y-1/4, x-1/4, -z-1/4'

loop_
_atom_site_label
_atom_site_type_symbol
_atom_site_fract_x
_atom_site_fract_y
_atom_site_fract_z
_atom_site_U_iso_or_equiv
_atom_site_adp_type
_atom_site_occupancy
_atom_site_symmetry_multiplicity
_atom_site_calc_flag
_atom_site_refinement_flags
_atom_site_disorder_assembly
_atom_site_disorder_group
Eu1 Eu 0.790348(9) 0.752992(9) 0.07255(4) 0.02872(13) Uani 1 1 d . . .
O1 O 0.82582(12) 0.75811(12) 0.3176(5) 0.0359(11) Uani 1 1 d . . .
O2 O 0.84270(13) 0.71322(13) 0.1577(5) 0.0418(12) Uani 1 1 d . . .
O3 O 0.91362(14) 0.68591(13) 0.1893(7) 0.0518(14) Uani 1 1 d . . .
O4 O 0.87687(14) 0.56616(14) 0.3800(6) 0.0462(13) Uani 1 1 d . . .
O5 O 0.96752(14) 0.59489(13) -0.1936(6) 0.0431(12) Uani 1 1 d . . .
O6 O 0.96327(13) 0.53985(12) -0.0764(5) 0.0384(11) Uani 1 1 d . . .
O7 O 0.92973(13) 0.53872(15) 0.6073(6) 0.0471(13) Uani 1 1 d . . .
O8 O 0.96110(11) 0.49369(12) 0.4931(5) 0.0317(10) Uani 1 1 d . . .
O9 O 0.72844(13) 0.74591(13) -0.0402(5) 0.0418(12) Uani 1 1 d . . .
H9A H 0.7285 0.7243 -0.0829 0.063 Uiso 1 1 d R . .
H9B H 0.7114 0.7469 0.0283 0.063 Uiso 1 1 d R . .
O10 O 0.79773(15) 0.70378(15) -0.1131(6) 0.0497(14) Uani 1 1 d . . .
N1 N 0.8262(2) 0.6589(2) -0.2569(8) 0.064(2) Uani 1 1 d . . .
C1 C 0.84771(18) 0.73136(18) 0.2786(8) 0.0311(15) Uani 1 1 d . . .
C2 C 0.88002(19) 0.72160(19) 0.3820(8) 0.0383(17) Uani 1 1 d . . .
C3 C 0.9110(2) 0.7002(2) 0.3376(10) 0.050(2) Uani 1 1 d . . .
C4 C 0.9412(3) 0.6934(3) 0.4369(14) 0.088(4) Uani 1 1 d . . .
H4 H 0.9620 0.6795 0.4039 0.105 Uiso 1 1 calc R . .
C5 C 0.9400(3) 0.7070(3) 0.5818(15) 0.114(5) Uani 1 1 d . . .
H5 H 0.9599 0.7021 0.6483 0.136 Uiso 1 1 calc R . .
C6 C 0.9097(3) 0.7277(3) 0.6308(13) 0.088(4) Uani 1 1 d . . .
H6 H 0.9089 0.7368 0.7305 0.106 Uiso 1 1 calc R . .
C7 C 0.8801(2) 0.7351(2) 0.5320(10) 0.062(3) Uani 1 1 d . . .
H7 H 0.8597 0.7495 0.5662 0.074 Uiso 1 1 calc R . .
C8 C 0.91231(18) 0.6470(2) 0.1768(8) 0.0379(17) Uani 1 1 d . . .
C9 C 0.92997(18) 0.63088(19) 0.0505(8) 0.0355(16) Uani 1 1 d . . .
H9 H 0.9406 0.6463 -0.0243 0.043 Uiso 1 1 calc R . .
C10 C 0.93159(18) 0.59220(18) 0.0367(7) 0.0306(15) Uani 1 1 d . . .
C11 C 0.95524(19) 0.57437(19) -0.0859(8) 0.0343(16) Uani 1 1 d . . .
C12 C 0.91426(18) 0.56921(19) 0.1457(8) 0.0339(16) Uani 1 1 d . . .
H12 H 0.9156 0.5430 0.1375 0.041 Uiso 1 1 calc R . .
C13 C 0.89524(18) 0.5856(2) 0.2651(8) 0.0347(16) Uani 1 1 d . . .
C14 C 0.89462(18) 0.6244(2) 0.2826(8) 0.0369(17) Uani 1 1 d . . .
H14 H 0.8823 0.6352 0.3657 0.044 Uiso 1 1 calc R . .
C15 C 0.8540(2) 0.4517(2) 0.3446(9) 0.050(2) Uani 1 1 d . . .
H15 H 0.8481 0.4261 0.3380 0.060 Uiso 1 1 calc R . .
C16 C 0.8298(2) 0.4779(3) 0.2864(11) 0.065(3) Uani 1 1 d . . .
H16 H 0.8074 0.4700 0.2400 0.078 Uiso 1 1 calc R . .
C17 C 0.8380(2) 0.5157(3) 0.2953(9) 0.055(2) Uani 1 1 d . . .
H17 H 0.8214 0.5335 0.2540 0.066 Uiso 1 1 calc R . .
C18 C 0.8707(2) 0.5273(2) 0.3654(8) 0.0397(17) Uani 1 1 d . . .
C19 C 0.89603(18) 0.50108(19) 0.4275(8) 0.0335(16) Uani 1 1 d . . .
C20 C 0.88720(19) 0.4629(2) 0.4133(8) 0.0415(18) Uani 1 1 d . . .
H20 H 0.9039 0.4448 0.4506 0.050 Uiso 1 1 calc R . .
C21 C 0.93109(19) 0.51269(19) 0.5137(8) 0.0332(16) Uani 1 1 d . . .
C22 C 0.8245(3) 0.6824(2) -0.1424(10) 0.059(2) Uani 1 1 d . . .
H22 H 0.8452 0.6831 -0.0768 0.071 Uiso 1 1 calc R . .
C23 C 0.8612(3) 0.6363(3) -0.2844(12) 0.092(4) Uani 1 1 d . . .
H23A H 0.8701 0.6414 -0.3873 0.110 Uiso 1 1 calc R . .
H23B H 0.8807 0.6450 -0.2144 0.110 Uiso 1 1 calc R . .
C24 C 0.8569(3) 0.5957(4) -0.2664(15) 0.115(5) Uani 1 1 d . . .
H24A H 0.8364 0.5871 -0.3294 0.173 Uiso 1 1 calc R . .
H24B H 0.8516 0.5900 -0.1614 0.173 Uiso 1 1 calc R . .
H24C H 0.8799 0.5833 -0.2966 0.173 Uiso 1 1 calc R . .
C25 C 0.7959(4) 0.6581(3) -0.3754(13) 0.095(4) Uani 1 1 d . . .
H25A H 0.7831 0.6824 -0.3749 0.114 Uiso 1 1 calc R . .
H25B H 0.8078 0.6552 -0.4747 0.114 Uiso 1 1 calc R . .
C26 C 0.7689(4) 0.6297(4) -0.3580(19) 0.145(6) Uani 1 1 d . . .
H26A H 0.7663 0.6235 -0.2517 0.218 Uiso 1 1 calc R . .
H26B H 0.7767 0.6076 -0.4136 0.218 Uiso 1 1 calc R . .
H26C H 0.7450 0.6384 -0.3969 0.218 Uiso 1 1 calc R . .

loop_
_atom_site_aniso_label
_atom_site_aniso_U_11
_atom_site_aniso_U_22
_atom_site_aniso_U_33
_atom_site_aniso_U_23
_atom_site_aniso_U_13
_atom_site_aniso_U_12
Eu1 0.0309(2) 0.0315(2) 0.0238(2) 0.00031(14) 0.00840(15) 0.00030(14)
O1 0.038(3) 0.035(3) 0.035(3) -0.009(2) 0.007(2) 0.008(2)
O2 0.049(3) 0.046(3) 0.030(3) -0.016(2) -0.001(2) 0.010(2)
O3 0.053(3) 0.033(3) 0.069(4) -0.011(3) 0.014(3) 0.014(2)
O4 0.058(3) 0.046(3) 0.034(3) -0.003(2) 0.016(2) 0.006(3)
O5 0.059(3) 0.032(3) 0.038(3) -0.008(2) 0.014(3) 0.004(2)
O6 0.058(3) 0.030(3) 0.027(3) -0.005(2) 0.005(2) 0.006(2)
O7 0.027(3) 0.063(3) 0.051(3) -0.030(3) -0.003(2) 0.006(2)
O8 0.024(2) 0.035(3) 0.037(3) -0.006(2) 0.001(2) 0.0067(19)
O9 0.033(3) 0.060(3) 0.032(3) -0.005(2) 0.004(2) -0.009(2)
O10 0.058(3) 0.053(3) 0.039(3) -0.017(3) 0.002(3) 0.019(3)
N1 0.081(5) 0.071(5) 0.041(4) -0.024(4) -0.005(4) 0.030(4)
C1 0.033(4) 0.026(4) 0.034(4) 0.002(3) 0.010(3) -0.001(3)
C2 0.034(4) 0.031(4) 0.049(5) -0.016(3) -0.004(3) -0.003(3)
C3 0.048(5) 0.033(4) 0.068(6) -0.020(4) -0.001(4) -0.002(3)
C4 0.068(7) 0.061(6) 0.133(10) -0.038(7) -0.034(7) 0.030(5)
C5 0.113(9) 0.089(8) 0.139(11) -0.066(8) -0.091(9) 0.053(7)
C6 0.115(9) 0.060(6) 0.090(8) -0.040(6) -0.057(7) 0.034(6)
C7 0.064(6) 0.052(5) 0.068(6) -0.032(5) -0.021(5) 0.018(4)
C8 0.022(3) 0.046(4) 0.045(5) -0.010(4) -0.003(3) 0.004(3)
C9 0.034(4) 0.035(4) 0.038(4) -0.001(3) 0.004(3) 0.008(3)
C10 0.033(4) 0.033(4) 0.026(4) -0.012(3) -0.004(3) 0.000(3)
C11 0.036(4) 0.034(4) 0.033(4) -0.008(3) -0.003(3) -0.002(3)
C12 0.036(4) 0.034(4) 0.032(4) -0.007(3) -0.001(3) 0.003(3)
C13 0.025(4) 0.045(4) 0.034(4) -0.004(3) 0.003(3) -0.001(3)
C14 0.030(4) 0.044(4) 0.036(4) -0.011(3) -0.001(3) 0.007(3)
C15 0.046(5) 0.054(5) 0.051(5) 0.007(4) -0.011(4) -0.026(4)
C16 0.044(5) 0.083(7) 0.068(6) 0.013(5) -0.022(4) -0.022(5)
C17 0.042(5) 0.075(6) 0.049(5) 0.012(4) -0.007(4) 0.002(4)
C18 0.042(4) 0.047(5) 0.030(4) 0.002(3) 0.007(3) -0.002(3)
C19 0.029(4) 0.041(4) 0.031(4) -0.007(3) 0.003(3) -0.005(3)
C20 0.035(4) 0.048(5) 0.042(5) 0.003(4) -0.005(3) -0.004(3)
C21 0.036(4) 0.038(4) 0.025(4) 0.000(3) -0.001(3) -0.005(3)
C22 0.070(6) 0.064(6) 0.043(5) -0.007(4) -0.003(4) 0.012(5)
C23 0.094(8) 0.113(10) 0.069(7) -0.031(7) 0.004(6) 0.050(7)
C24 0.117(10) 0.124(11) 0.105(10) -0.029(9) -0.001(8) 0.077(9)
C25 0.124(11) 0.087(9) 0.074(8) -0.030(6) -0.015(7) 0.036(8)
C26 0.108(12) 0.144(14) 0.184(17) 0.045(12) -0.009(11) 0.020(10)

loop_
_atom_type_symbol
_atom_type_description
_atom_type_scat_dispersion_real
_atom_type_scat_dispersion_imag
_atom_type_scat_source
C C 0.0033 0.0016 'International Tables Vol C Tables 4.2.6.8 and 6.1.1.4'
H H 0.0000 0.0000 'International Tables Vol C Tables 4.2.6.8 and 6.1.1.4'
N N 0.0061 0.0033 'International Tables Vol C Tables 4.2.6.8 and 6.1.1.4'
O O 0.0106 0.0060 'International Tables Vol C Tables 4.2.6.8 and 6.1.1.4'
Eu Eu -0.1578 3.6682 'International Tables Vol C Tables 4.2.6.8 and 6.1.1.4'

loop_
_geom_angle_atom_site_label_1
_geom_angle_atom_site_label_2
_geom_angle_atom_site_label_3
_geom_angle
_geom_angle_site_symmetry_1
_geom_angle_site_symmetry_3
O10 Eu1 O9 75.26(17) . .
O10 Eu1 O8 91.66(17) . 6_544
O9 Eu1 O8 74.86(15) . 6_544
O10 Eu1 O2 72.95(16) . .
O9 Eu1 O2 138.82(16) . .
O8 Eu1 O2 80.57(15) 6_544 .
O10 Eu1 O7 151.08(18) . 10_676
O9 Eu1 O7 100.46(17) . 10_676
O8 Eu1 O7 115.18(15) 6_544 10_676
O2 Eu1 O7 119.92(17) . 10_676
O10 Eu1 O6 76.00(17) . 10_675
O9 Eu1 O6 71.67(15) . 10_675
O8 Eu1 O6 146.27(15) 6_544 10_675
O2 Eu1 O6 123.48(15) . 10_675
O7 Eu1 O6 75.55(16) 10_676 10_675
O10 Eu1 O5 84.88(18) . 10_675
O9 Eu1 O5 124.42(16) . 10_675
O8 Eu1 O5 158.28(15) 6_544 10_675
O2 Eu1 O5 77.91(16) . 10_675
O7 Eu1 O5 73.97(16) 10_676 10_675
O6 Eu1 O5 53.14(15) 10_675 10_675
O10 Eu1 O1 125.63(16) . .
O9 Eu1 O1 144.68(15) . .
O8 Eu1 O1 76.30(15) 6_544 .
O2 Eu1 O1 52.93(14) . .
O7 Eu1 O1 74.10(16) 10_676 .
O6 Eu1 O1 136.23(15) 10_675 .
O5 Eu1 O1 88.31(15) 10_675 .
O10 Eu1 O8 146.53(16) . 10_676
O9 Eu1 O8 74.53(15) . 10_676
O8 Eu1 O8 66.76(15) 6_544 10_676
O2 Eu1 O8 124.39(15) . 10_676
O7 Eu1 O8 50.63(14) 10_676 10_676
O6 Eu1 O8 107.39(14) 10_675 10_676
O5 Eu1 O8 124.53(15) 10_675 10_676
O1 Eu1 O8 75.64(14) . 10_676
O10 Eu1 C11 80.47(19) . 10_675
O9 Eu1 C11 98.07(18) . 10_675
O8 Eu1 C11 170.64(18) 6_544 10_675
O2 Eu1 C11 101.73(18) . 10_675
O7 Eu1 C11 71.73(17) 10_676 10_675
O6 Eu1 C11 26.47(17) 10_675 10_675
O5 Eu1 C11 26.72(17) 10_675 10_675
O1 Eu1 C11 112.40(18) . 10_675
O8 Eu1 C11 117.79(16) 10_676 10_675
O10 Eu1 C21 162.56(18) . 10_676
O9 Eu1 C21 88.86(17) . 10_676
O8 Eu1 C21 91.06(17) 6_544 10_676
O2 Eu1 C21 124.48(17) . 10_676
O7 Eu1 C21 24.82(16) 10_676 10_676
O6 Eu1 C21 92.38(17) 10_675 10_676
O5 Eu1 C21 98.65(18) 10_675 10_676
O1 Eu1 C21 71.70(16) . 10_676
O8 Eu1 C21 25.88(16) 10_676 10_676
C11 Eu1 C21 94.97(19) 10_675 10_676
O10 Eu1 Eu1 122.46(13) . 13_665
O9 Eu1 Eu1 71.57(11) . 13_665
O8 Eu1 Eu1 34.95(10) 6_544 13_665
O2 Eu1 Eu1 104.96(11) . 13_665
O7 Eu1 Eu1 81.29(11) 10_676 13_665
O6 Eu1 Eu1 131.56(10) 10_675 13_665
O5 Eu1 Eu1 152.41(12) 10_675 13_665
O1 Eu1 Eu1 73.11(10) . 13_665
O8 Eu1 Eu1 31.81(9) 10_676 13_665
C11 Eu1 Eu1 148.95(13) 10_675 13_665
C21 Eu1 Eu1 56.61(14) 10_676 13_665
O10 Eu1 H9A 59.1 . .
O9 Eu1 H9A 17.2 . .
O8 Eu1 H9A 71.8 6_544 .
O2 Eu1 H9A 122.5 . .
O7 Eu1 H9A 117.4 10_676 .
O6 Eu1 H9A 75.0 10_675 .
O5 Eu1 H9A 123.2 10_675 .
O1 Eu1 H9A 148.0 . .
O8 Eu1 H9A 89.1 10_676 .
C11 Eu1 H9A 99.6 10_675 .
C21 Eu1 H9A 105.7 10_676 .
Eu1 Eu1 H9A 79.1 13_665 .
C1 O1 Eu1 91.2(4) . .
C1 O2 Eu1 94.1(4) . .
C8 O3 C3 115.6(6) . .
C13 O4 C18 119.8(5) . .
C11 O5 Eu1 92.2(4) . 16_755
C11 O6 Eu1 92.5(4) . 16_755
C21 O7 Eu1 98.4(4) . 16_756
C21 O8 Eu1 149.5(4) . 8_454
C21 O8 Eu1 89.1(4) . 16_756
Eu1 O8 Eu1 113.24(15) 8_454 16_756
Eu1 O9 H9A 105.6 . .
Eu1 O9 H9B 110.4 . .
H9A O9 H9B 110.5 . .
C22 O10 Eu1 131.9(5) . .
C22 N1 C25 120.9(7) . .
C22 N1 C23 120.3(8) . .
C25 N1 C23 118.2(7) . .
O2 C1 O1 121.6(6) . .
O2 C1 C2 120.1(6) . .
O1 C1 C2 118.3(6) . .
C3 C2 C7 116.5(7) . .
C3 C2 C1 124.0(7) . .
C7 C2 C1 119.5(6) . .
C2 C3 C4 121.6(8) . .
C2 C3 O3 120.6(7) . .
C4 C3 O3 117.8(7) . .
C5 C4 C3 119.8(9) . .
C5 C4 H4 120.1 . .
C3 C4 H4 120.1 . .
C4 C5 C6 120.5(9) . .
C4 C5 H5 119.7 . .
C6 C5 H5 119.7 . .
C5 C6 C7 119.8(10) . .
C5 C6 H6 120.1 . .
C7 C6 H6 120.1 . .
C6 C7 C2 121.8(8) . .
C6 C7 H7 119.1 . .
C2 C7 H7 119.1 . .
C14 C8 O3 122.8(6) . .
C14 C8 C9 120.1(7) . .
O3 C8 C9 117.1(7) . .
C10 C9 C8 119.7(7) . .
C10 C9 H9 120.1 . .
C8 C9 H9 120.1 . .
C9 C10 C12 120.1(6) . .
C9 C10 C11 120.3(6) . .
C12 C10 C11 119.3(6) . .
O6 C11 O5 121.9(6) . .
O6 C11 C10 119.1(6) . .
O5 C11 C10 118.9(6) . .
O6 C11 Eu1 61.0(3) . 16_755
O5 C11 Eu1 61.1(3) . 16_755
C10 C11 Eu1 177.8(5) . 16_755
C13 C12 C10 119.4(6) . .
C13 C12 H12 120.3 . .
C10 C12 H12 120.3 . .
C12 C13 C14 120.8(7) . .
C12 C13 O4 125.1(6) . .
C14 C13 O4 114.0(6) . .
C8 C14 C13 119.7(6) . .
C8 C14 H14 120.1 . .
C13 C14 H14 120.1 . .
C16 C15 C20 120.2(8) . .
C16 C15 H15 119.9 . .
C20 C15 H15 119.9 . .
C15 C16 C17 120.7(8) . .
C15 C16 H16 119.6 . .
C17 C16 H16 119.6 . .
C16 C17 C18 119.7(8) . .
C16 C17 H17 120.2 . .
C18 C17 H17 120.2 . .
C17 C18 O4 117.8(7) . .
C17 C18 C19 121.0(7) . .
O4 C18 C19 121.2(6) . .
C20 C19 C18 117.7(6) . .
C20 C19 C21 119.6(6) . .
C18 C19 C21 122.6(6) . .
C15 C20 C19 120.7(7) . .
C15 C20 H20 119.6 . .
C19 C20 H20 119.6 . .
O7 C21 O8 121.5(6) . .
O7 C21 C19 120.2(6) . .
O8 C21 C19 118.2(6) . .
O7 C21 Eu1 56.8(3) . 16_756
O8 C21 Eu1 65.0(3) . 16_756
C19 C21 Eu1 176.1(5) . 16_756
O10 C22 N1 125.8(8) . .
O10 C22 H22 117.1 . .
N1 C22 H22 117.1 . .
C24 C23 N1 115.1(10) . .
C24 C23 H23A 108.5 . .
N1 C23 H23A 108.5 . .
C24 C23 H23B 108.5 . .
N1 C23 H23B 108.5 . .
H23A C23 H23B 107.5 . .
C23 C24 H24A 109.5 . .
C23 C24 H24B 109.5 . .
H24A C24 H24B 109.5 . .
C23 C24 H24C 109.5 . .
H24A C24 H24C 109.5 . .
H24B C24 H24C 109.5 . .
C26 C25 N1 115.4(12) . .
C26 C25 H25A 108.4 . .
N1 C25 H25A 108.4 . .
C26 C25 H25B 108.4 . .
N1 C25 H25B 108.4 . .
H25A C25 H25B 107.5 . .
C25 C26 H26A 109.5 . .
C25 C26 H26B 109.5 . .
H26A C26 H26B 109.5 . .
C25 C26 H26C 109.5 . .
H26A C26 H26C 109.5 . .
H26B C26 H26C 109.5 . .

loop_
_geom_bond_atom_site_label_1
_geom_bond_atom_site_label_2
_geom_bond_distance
_geom_bond_site_symmetry_2
Eu1 O10 2.393(5) .
Eu1 O9 2.412(4) .
Eu1 O8 2.421(4) 6_544
Eu1 O2 2.438(5) .
Eu1 O7 2.455(4) 10_676
Eu1 O6 2.462(4) 10_675
Eu1 O5 2.463(4) 10_675
Eu1 O1 2.490(5) .
Eu1 O8 2.631(4) 10_676
Eu1 C11 2.812(7) 10_675
Eu1 C21 2.903(7) 10_676
Eu1 Eu1 4.2203(7) 13_665
Eu1 H9A 2.7647 .
O1 C1 1.268(7) .
O2 C1 1.249(8) .
O3 C8 1.379(8) .
O3 C3 1.396(9) .
O4 C13 1.379(8) .
O4 C18 1.393(8) .
O5 C11 1.265(8) .
O5 Eu1 2.463(4) 16_755
O6 C11 1.255(8) .
O6 Eu1 2.462(4) 16_755
O7 C21 1.232(8) .
O7 Eu1 2.455(4) 16_756
O8 C21 1.267(8) .
O8 Eu1 2.421(4) 8_454
O8 Eu1 2.632(4) 16_756
O9 H9A 0.8500 .
O9 H9B 0.8501 .
O10 C22 1.237(9) .
N1 C22 1.302(10) .
N1 C25 1.490(12) .
N1 C23 1.491(11) .
C1 C2 1.496(10) .
C2 C3 1.386(10) .
C2 C7 1.397(10) .
C3 C4 1.395(12) .
C4 C5 1.357(15) .
C4 H4 0.9300 .
C5 C6 1.367(14) .
C5 H5 0.9300 .
C6 C7 1.379(12) .
C6 H6 0.9300 .
C7 H7 0.9300 .
C8 C14 1.373(10) .
C8 C9 1.391(9) .
C9 C10 1.372(9) .
C9 H9 0.9300 .
C10 C12 1.395(9) .
C10 C11 1.499(9) .
C11 Eu1 2.812(7) 16_755
C12 C13 1.371(9) .
C12 H12 0.9300 .
C13 C14 1.378(9) .
C14 H14 0.9300 .
C15 C16 1.359(11) .
C15 C20 1.377(9) .
C15 H15 0.9300 .
C16 C17 1.370(11) .
C16 H16 0.9300 .
C17 C18 1.372(10) .
C17 H17 0.9300 .
C18 C19 1.398(10) .
C19 C20 1.388(9) .
C19 C21 1.507(9) .
C20 H20 0.9300 .
C21 Eu1 2.903(7) 16_756
C22 H22 0.9300 .
C23 C24 1.449(15) .
C23 H23A 0.9700 .
C23 H23B 0.9700 .
C24 H24A 0.9600 .
C24 H24B 0.9600 .
C24 H24C 0.9600 .
C25 C26 1.395(16) .
C25 H25A 0.9700 .
C25 H25B 0.9700 .
C26 H26A 0.9600 .
C26 H26B 0.9600 .
C26 H26C 0.9600 .

loop_
_geom_torsion_atom_site_label_1
_geom_torsion_atom_site_label_2
_geom_torsion_atom_site_label_3
_geom_torsion_atom_site_label_4
_geom_torsion
_geom_torsion_site_symmetry_1
_geom_torsion_site_symmetry_2
_geom_torsion_site_symmetry_3
_geom_torsion_site_symmetry_4
O10 Eu1 O1 C1 9.0(4) . . . .
O9 Eu1 O1 C1 127.1(4) . . . .
O8 Eu1 O1 C1 91.1(4) 6_544 . . .
O2 Eu1 O1 C1 2.6(3) . . . .
O7 Eu1 O1 C1 -147.3(4) 10_676 . . .
O6 Eu1 O1 C1 -99.5(4) 10_675 . . .
O5 Eu1 O1 C1 -73.5(4) 10_675 . . .
O8 Eu1 O1 C1 160.2(4) 10_676 . . .
C11 Eu1 O1 C1 -85.3(4) 10_675 . . .
C21 Eu1 O1 C1 -173.1(4) 10_676 . . .
Eu1 Eu1 O1 C1 127.2(4) 13_665 . . .
O10 Eu1 O2 C1 -177.3(4) . . . .
O9 Eu1 O2 C1 -136.3(4) . . . .
O8 Eu1 O2 C1 -82.6(4) 6_544 . . .
O7 Eu1 O2 C1 31.1(4) 10_676 . . .
O6 Eu1 O2 C1 123.1(4) 10_675 . . .
O5 Eu1 O2 C1 94.4(4) 10_675 . . .
O1 Eu1 O2 C1 -2.7(4) . . . .
O8 Eu1 O2 C1 -29.3(4) 10_676 . . .
C11 Eu1 O2 C1 106.6(4) 10_675 . . .
C21 Eu1 O2 C1 2.2(5) 10_676 . . .
Eu1 Eu1 O2 C1 -57.3(4) 13_665 . . .
O9 Eu1 O10 C22 -172.7(8) . . . .
O8 Eu1 O10 C22 -98.8(7) 6_544 . . .
O2 Eu1 O10 C22 -19.2(7) . . . .
O7 Eu1 O10 C22 102.3(8) 10_676 . . .
O6 Eu1 O10 C22 112.9(8) 10_675 . . .
O5 Eu1 O10 C22 59.7(7) 10_675 . . .
O1 Eu1 O10 C22 -24.6(8) . . . .
O8 Eu1 O10 C22 -146.6(7) 10_676 . . .
C11 Eu1 O10 C22 86.2(8) 10_675 . . .
C21 Eu1 O10 C22 162.3(7) 10_676 . . .
Eu1 Eu1 O10 C22 -116.4(7) 13_665 . . .
Eu1 O2 C1 O1 5.0(7) . . . .
Eu1 O2 C1 C2 -175.4(5) . . . .
Eu1 O1 C1 O2 -4.8(6) . . . .
Eu1 O1 C1 C2 175.5(5) . . . .
O2 C1 C2 C3 17.3(11) . . . .
O1 C1 C2 C3 -163.1(7) . . . .
O2 C1 C2 C7 -164.2(7) . . . .
O1 C1 C2 C7 15.5(10) . . . .
C7 C2 C3 C4 -1.4(12) . . . .
C1 C2 C3 C4 177.2(8) . . . .
C7 C2 C3 O3 -179.2(7) . . . .
C1 C2 C3 O3 -0.6(11) . . . .
C8 O3 C3 C2 -114.2(8) . . . .
C8 O3 C3 C4 67.9(10) . . . .
C2 C3 C4 C5 1.7(16) . . . .
O3 C3 C4 C5 179.6(10) . . . .
C3 C4 C5 C6 -1(2) . . . .
C4 C5 C6 C7 0(2) . . . .
C5 C6 C7 C2 0.6(17) . . . .
C3 C2 C7 C6 0.3(13) . . . .
C1 C2 C7 C6 -178.4(8) . . . .
C3 O3 C8 C14 26.3(9) . . . .
C3 O3 C8 C9 -153.7(6) . . . .
C14 C8 C9 C10 -3.9(10) . . . .
O3 C8 C9 C10 176.1(6) . . . .
C8 C9 C10 C12 2.6(10) . . . .
C8 C9 C10 C11 -171.1(6) . . . .
Eu1 O6 C11 O5 -4.9(7) 16_755 . . .
Eu1 O6 C11 C10 177.4(5) 16_755 . . .
Eu1 O5 C11 O6 4.9(7) 16_755 . . .
Eu1 O5 C11 C10 -177.4(5) 16_755 . . .
C9 C10 C11 O6 164.0(6) . . . .
C12 C10 C11 O6 -9.7(9) . . . .
C9 C10 C11 O5 -13.7(10) . . . .
C12 C10 C11 O5 172.5(6) . . . .
C9 C10 C11 Eu1 -104(13) . . . 16_755
C12 C10 C11 Eu1 83(13) . . . 16_755
C9 C10 C12 C13 0.9(10) . . . .
C11 C10 C12 C13 174.6(6) . . . .
C10 C12 C13 C14 -3.2(10) . . . .
C10 C12 C13 O4 179.8(6) . . . .
C18 O4 C13 C12 -11.8(10) . . . .
C18 O4 C13 C14 171.0(6) . . . .
O3 C8 C14 C13 -178.3(6) . . . .
C9 C8 C14 C13 1.6(10) . . . .
C12 C13 C14 C8 1.9(10) . . . .
O4 C13 C14 C8 179.2(6) . . . .
C20 C15 C16 C17 -0.1(14) . . . .
C15 C16 C17 C18 -0.8(14) . . . .
C16 C17 C18 O4 -176.3(7) . . . .
C16 C17 C18 C19 0.3(12) . . . .
C13 O4 C18 C17 -89.1(8) . . . .
C13 O4 C18 C19 94.3(8) . . . .
C17 C18 C19 C20 1.1(11) . . . .
O4 C18 C19 C20 177.6(6) . . . .
C17 C18 C19 C21 -176.2(7) . . . .
O4 C18 C19 C21 0.3(10) . . . .
C16 C15 C20 C19 1.6(12) . . . .
C18 C19 C20 C15 -2.0(11) . . . .
C21 C19 C20 C15 175.3(7) . . . .
Eu1 O7 C21 O8 6.8(7) 16_756 . . .
Eu1 O7 C21 C19 -177.0(5) 16_756 . . .
Eu1 O8 C21 O7 -144.9(6) 8_454 . . .
Eu1 O8 C21 O7 -6.2(7) 16_756 . . .
Eu1 O8 C21 C19 38.8(12) 8_454 . . .
Eu1 O8 C21 C19 177.5(5) 16_756 . . .
Eu1 O8 C21 Eu1 -138.6(8) 8_454 . . 16_756
C20 C19 C21 O7 -134.5(7) . . . .
C18 C19 C21 O7 42.8(10) . . . .
C20 C19 C21 O8 41.9(9) . . . .
C18 C19 C21 O8 -140.9(7) . . . .
C20 C19 C21 Eu1 -174(7) . . . 16_756
C18 C19 C21 Eu1 3(7) . . . 16_756
Eu1 O10 C22 N1 -173.1(6) . . . .
C25 N1 C22 O10 5.4(15) . . . .
C23 N1 C22 O10 176.3(9) . . . .
C22 N1 C23 C24 114.7(11) . . . .
C25 N1 C23 C24 -74.1(13) . . . .
C22 N1 C25 C26 -99.0(13) . . . .
C23 N1 C25 C26 89.9(14) . . . .
